data_4334713
loop_
_publ_author_name
'Tetsuro Kusamoto'
'Hiroshi M. Yamamoto'
'Naoya Tajima'
'Yugo Oshima'
'Satoshi Yamashita'
'Reizo Kato'

_publ_contact_author_address
;
The University of Tokyo
7-3-1 Hongo Bunkyo-ku Tokyo 113-0033
Japan
;
_publ_contact_author_email kusamoto@chem.s.u-tokyo.ac.jp
_publ_contact_author_name 'Tetsuro Kusamoto'
_publ_section_title
;
 Bilayer Mott System with Cation...Anion Supramolecular Interactions Based
 on a Nickel Dithiolene Anion Radical: Coexistence of Ferro- and
 Antiferromagnetic Anion Layers and Large Negative Magnetoresistance
;
_journal_name_full 'Inorganic Chemistry'
_journal_page_first 4759
_journal_page_last 4761
_journal_paper_doi 10.1021/ic400285a
_journal_volume 52
_journal_year 2013
_chemical_formula_sum 'C17 H7 Br N Ni2 S21'
_chemical_formula_weight 1095.83
_space_group_IT_number 2
_symmetry_cell_setting triclinic
_symmetry_space_group_name_Hall '-P 1'
_symmetry_space_group_name_H-M 'P -1'
_audit_conform_dict_location ftp://ftp.iucr.org/pub/cif_core.dic
_audit_conform_dict_name cif_core.dic
_audit_conform_dict_version 2.3
_audit_creation_date 2012-05-22T17:16:36-00:00
_audit_creation_method 'WinGX routine CIF_UPDATE'
_cell_angle_alpha 93.383(5)
_cell_angle_beta 106.376(4)
_cell_angle_gamma 89.798(6)
_cell_formula_units_Z 2
_cell_length_a 8.4145(2)
_cell_length_b 32.4067(14)
_cell_length_c 6.56100(10)
_cell_measurement_reflns_used 3961
_cell_measurement_temperature 293(2)
_cell_measurement_theta_max 27.4855
_cell_measurement_theta_min 3.1317
_cell_volume 1713.36(10)
_computing_structure_refinement 'SHELXL-97 (Sheldrick, 1997)'
_diffrn_ambient_temperature 293.1500
_diffrn_measured_fraction_theta_full 0.979
_diffrn_measured_fraction_theta_max 0.979
_diffrn_measurement_device
;
Mercury CCD (2x2 bin mode)
;
_diffrn_measurement_method dtprofit.ref
_diffrn_radiation_detector CCD
_diffrn_radiation_monochromator 'Graphite Monochromator'
_diffrn_radiation_source 'Rotating Anode'
_diffrn_radiation_type MoK\a
_diffrn_radiation_wavelength 0.71073
_diffrn_reflns_av_R_equivalents 0.0303
_diffrn_reflns_limit_h_max 10
_diffrn_reflns_limit_h_min -10
_diffrn_reflns_limit_k_max 41
_diffrn_reflns_limit_k_min -41
_diffrn_reflns_limit_l_max 8
_diffrn_reflns_limit_l_min -8
_diffrn_reflns_number 16809
_diffrn_reflns_theta_full 27.48
_diffrn_reflns_theta_max 27.48
_diffrn_reflns_theta_min 3.13
_exptl_absorpt_coefficient_mu 3.564
_exptl_absorpt_correction_T_max 1.0000
_exptl_absorpt_correction_T_min 0.7580
_exptl_absorpt_correction_type multi-scan
_exptl_absorpt_process_details 'Jacobson, R. (1998) Private communication'
_exptl_crystal_colour black
_exptl_crystal_density_diffrn 2.124
_exptl_crystal_description Block
_exptl_crystal_F_000 1086
_exptl_crystal_size_max 0.2
_exptl_crystal_size_mid 0.1
_exptl_crystal_size_min 0.04
_refine_diff_density_max 0.677
_refine_diff_density_min -0.719
_refine_ls_extinction_method none
_refine_ls_goodness_of_fit_ref 0.985
_refine_ls_hydrogen_treatment constr
_refine_ls_matrix_type full
_refine_ls_number_parameters 380
_refine_ls_number_reflns 7709
_refine_ls_number_restraints 0
_refine_ls_restrained_S_all 0.985
_refine_ls_R_factor_gt 0.0318
_refine_ls_shift/su_max 0.003
_refine_ls_structure_factor_coef Fsqd
_refine_ls_weighting_details 'calc w=1/[\s^2^(Fo^2^)+(0.0344P)^2^+0.0000P] where P=(Fo^2^+2Fc^2^)/3'
_refine_ls_weighting_scheme calc
_refine_ls_wR_factor_ref 0.0746
_reflns_number_gt 6047
_reflns_number_total 7709
_reflns_threshold_expression >2sigma(I)
_cod_data_source_file ic400285a_si_002.cif
_cod_data_source_block 0522-tke275rt-cellchange
_cod_original_cell_volume 1713.36(9)
_cod_original_sg_symbol_Hall -P1
_cod_database_code 4334713

loop_
_symmetry_equiv_pos_as_xyz
'x, y, z'
'-x, -y, -z'

loop_
_atom_site_label
_atom_site_type_symbol
_atom_site_fract_x
_atom_site_fract_y
_atom_site_fract_z
_atom_site_U_iso_or_equiv
_atom_site_adp_type
_atom_site_occupancy
_atom_site_calc_flag
_atom_site_refinement_flags
Br1 Br 0.19376(4) 0.795702(10) -0.74767(5) 0.04958(10) Uani 1 d .
Ni1 Ni 0.30279(4) 0.980433(10) -0.46377(5) 0.02974(9) Uani 1 d .
Ni2 Ni 0.26298(4) 0.504277(10) -0.72079(5) 0.02848(9) Uani 1 d .
S2 S 0.20704(9) 1.03078(2) -0.30481(11) 0.03575(16) Uani 1 d .
S4 S 0.39511(9) 0.95673(2) -0.15276(11) 0.03585(16) Uani 1 d .
S14 S 0.11843(9) 0.46134(2) -0.60589(11) 0.03556(16) Uani 1 d .
S13 S 0.20491(8) 0.47288(2) -1.03307(11) 0.03488(16) Uani 1 d .
S12 S 0.31375(9) 0.53585(2) -0.41031(11) 0.03497(16) Uani 1 d .
S5 S 0.01278(9) 1.08247(2) -0.90686(11) 0.03531(16) Uani 1 d .
S8 S 0.58595(9) 0.87985(2) -0.00685(12) 0.03944(17) Uani 1 d .
S17 S -0.00469(9) 0.39654(2) -1.21561(11) 0.03808(17) Uani 1 d .
S3 S 0.39803(9) 0.92905(2) -0.61775(11) 0.03709(17) Uani 1 d .
S18 S -0.08907(9) 0.38685(2) -0.82315(12) 0.03574(16) Uani 1 d .
S11 S 0.41404(9) 0.54687(2) -0.82948(12) 0.03689(17) Uani 1 d .
S15 S 0.61220(9) 0.62272(2) -0.60706(13) 0.04110(18) Uani 1 d .
S21 S 0.35349(10) 0.72100(3) -0.19796(14) 0.0522(2) Uani 1 d .
S16 S 0.51558(9) 0.61288(2) -0.22356(12) 0.03906(17) Uani 1 d .
S20 S -0.22420(10) 0.32674(2) -1.19170(13) 0.0468(2) Uani 1 d .
S1 S 0.20697(9) 1.00498(2) -0.77297(11) 0.03377(16) Uani 1 d .
S7 S 0.59103(9) 0.85406(2) -0.43436(12) 0.04075(18) Uani 1 d .
S9 S -0.16403(10) 1.15808(2) -0.82187(13) 0.0466(2) Uani 1 d .
S19 S 0.73074(10) 0.68390(3) -0.23626(15) 0.0520(2) Uani 1 d .
S6 S 0.00924(9) 1.10535(2) -0.47469(11) 0.03685(17) Uani 1 d .
S10 S 0.74952(11) 0.80142(3) -0.07879(15) 0.0563(2) Uani 1 d .
N1 N 0.1003(3) 0.74958(8) -0.4443(4) 0.0420(6) Uani 1 d .
C5 C -0.0514(3) 1.11748(8) -0.7388(4) 0.0322(6) Uani 1 d .
C13 C 0.1519(4) 0.72709(10) -0.2758(5) 0.0488(8) Uani 1 d .
H13 H 0.0804 0.7158 -0.208 0.059 Uiso 1 calc R
C9 C 0.0809(3) 0.43323(8) -1.0101(4) 0.0291(6) Uani 1 d .
C14 C 0.2299(3) 0.76290(9) -0.5138(5) 0.0376(7) Uani 1 d .
C1 C 0.1148(3) 1.04917(8) -0.7154(4) 0.0290(6) Uani 1 d .
C12 C -0.1104(3) 0.36785(8) -1.0815(4) 0.0329(6) Uani 1 d .
C11 C 0.6252(3) 0.64175(8) -0.3515(5) 0.0361(7) Uani 1 d .
C7 C 0.4832(3) 0.58053(8) -0.6131(4) 0.0319(6) Uani 1 d .
C6 C 0.6470(3) 0.84301(9) -0.1689(5) 0.0374(7) Uani 1 d .
C8 C 0.4374(3) 0.57581(8) -0.4298(4) 0.0312(6) Uani 1 d .
C2 C 0.1135(3) 1.06038(8) -0.5091(4) 0.0296(6) Uani 1 d .
C4 C 0.4873(3) 0.91232(8) -0.2047(4) 0.0309(6) Uani 1 d .
C3 C 0.4897(3) 0.90015(8) -0.4089(4) 0.0311(6) Uani 1 d .
C15 C 0.3755(4) 0.75015(9) -0.3984(5) 0.0440(7) Uani 1 d .
H15 H 0.4763 0.7562 -0.4228 0.053 Uiso 1 calc R
C10 C 0.0423(3) 0.42826(8) -0.8217(4) 0.0291(6) Uani 1 d .
C16 C -0.0779(4) 0.75947(11) -0.5401(5) 0.0536(9) Uani 1 d .
H16A H -0.1346 0.7617 -0.4301 0.064 Uiso 1 calc R
H16B H -0.0866 0.7857 -0.6063 0.064 Uiso 1 calc R
C17 C -0.1555(4) 0.72616(12) -0.7013(6) 0.0716(11) Uani 1 d .
H17A H -0.1017 0.7248 -0.8125 0.107 Uiso 1 calc R
H17B H -0.2708 0.7319 -0.7606 0.107 Uiso 1 calc R
H17C H -0.1444 0.7002 -0.6355 0.107 Uiso 1 calc R

loop_
_atom_site_aniso_label
_atom_site_aniso_U_11
_atom_site_aniso_U_22
_atom_site_aniso_U_33
_atom_site_aniso_U_23
_atom_site_aniso_U_13
_atom_site_aniso_U_12
Br1 0.0564(2) 0.0472(2) 0.0438(2) 0.01041(16) 0.01025(15) -0.00217(15)
Ni1 0.03412(18) 0.02844(19) 0.0269(2) 0.00259(15) 0.00882(15) -0.00151(14)
Ni2 0.03053(17) 0.02712(18) 0.02758(19) 0.00054(15) 0.00800(14) -0.00475(14)
S2 0.0470(4) 0.0358(4) 0.0252(4) 0.0041(3) 0.0110(3) 0.0049(3)
S4 0.0459(4) 0.0343(4) 0.0277(4) 0.0027(3) 0.0109(3) 0.0042(3)
S14 0.0476(4) 0.0325(4) 0.0283(4) -0.0032(3) 0.0143(3) -0.0123(3)
S13 0.0395(4) 0.0381(4) 0.0290(4) 0.0000(3) 0.0130(3) -0.0100(3)
S12 0.0444(4) 0.0311(4) 0.0313(4) -0.0014(3) 0.0143(3) -0.0127(3)
S5 0.0450(4) 0.0330(4) 0.0273(4) 0.0039(3) 0.0087(3) 0.0017(3)
S8 0.0443(4) 0.0399(4) 0.0324(4) 0.0075(3) 0.0071(3) 0.0053(3)
S17 0.0453(4) 0.0397(4) 0.0286(4) -0.0058(3) 0.0109(3) -0.0095(3)
S3 0.0469(4) 0.0373(4) 0.0281(4) 0.0041(3) 0.0118(3) 0.0055(3)
S18 0.0427(4) 0.0320(4) 0.0339(4) -0.0024(3) 0.0138(3) -0.0114(3)
S11 0.0389(4) 0.0413(4) 0.0326(4) -0.0004(3) 0.0140(3) -0.0105(3)
S15 0.0390(4) 0.0387(4) 0.0474(5) 0.0035(4) 0.0146(3) -0.0128(3)
S21 0.0529(5) 0.0511(5) 0.0485(5) 0.0137(4) 0.0057(4) 0.0020(4)
S16 0.0447(4) 0.0334(4) 0.0378(4) -0.0042(3) 0.0107(3) -0.0119(3)
S20 0.0532(5) 0.0358(4) 0.0461(5) -0.0071(4) 0.0072(4) -0.0143(3)
S1 0.0452(4) 0.0308(4) 0.0262(4) 0.0011(3) 0.0116(3) 0.0024(3)
S7 0.0472(4) 0.0356(4) 0.0384(4) -0.0008(3) 0.0110(3) 0.0055(3)
S9 0.0580(5) 0.0337(4) 0.0474(5) 0.0089(4) 0.0129(4) 0.0090(4)
S19 0.0422(4) 0.0388(4) 0.0717(6) -0.0090(4) 0.0129(4) -0.0161(3)
S6 0.0468(4) 0.0335(4) 0.0321(4) 0.0015(3) 0.0143(3) 0.0045(3)
S10 0.0586(5) 0.0428(5) 0.0589(6) 0.0076(4) 0.0021(4) 0.0140(4)
N1 0.0379(13) 0.0418(15) 0.0453(16) 0.0041(13) 0.0096(12) -0.0023(11)
C5 0.0332(14) 0.0283(14) 0.0348(16) 0.0029(12) 0.0089(12) -0.0047(11)
C13 0.059(2) 0.0417(18) 0.050(2) 0.0066(16) 0.0218(17) -0.0058(15)
C9 0.0288(13) 0.0292(14) 0.0269(14) -0.0013(11) 0.0047(11) -0.0012(10)
C14 0.0441(16) 0.0319(15) 0.0353(17) -0.0004(13) 0.0091(13) -0.0034(12)
C1 0.0325(13) 0.0267(14) 0.0266(15) 0.0016(11) 0.0065(11) -0.0044(11)
C12 0.0320(13) 0.0315(15) 0.0324(16) 0.0004(12) 0.0050(12) -0.0006(11)
C11 0.0293(13) 0.0291(15) 0.0473(18) 0.0014(13) 0.0067(12) -0.0036(11)
C7 0.0270(13) 0.0308(14) 0.0362(16) 0.0013(12) 0.0063(11) -0.0043(11)
C6 0.0333(14) 0.0336(16) 0.0423(17) 0.0020(14) 0.0060(13) -0.0043(12)
C8 0.0305(13) 0.0300(14) 0.0308(15) 0.0002(12) 0.0054(11) -0.0024(11)
C2 0.0312(13) 0.0270(14) 0.0305(15) 0.0010(12) 0.0088(11) -0.0030(11)
C4 0.0291(13) 0.0302(14) 0.0330(16) 0.0063(12) 0.0070(11) -0.0019(11)
C3 0.0311(13) 0.0292(14) 0.0326(15) 0.0019(12) 0.0084(11) -0.0023(11)
C15 0.0402(16) 0.0399(17) 0.050(2) 0.0031(15) 0.0094(14) -0.0047(13)
C10 0.0307(13) 0.0270(14) 0.0284(15) -0.0015(12) 0.0070(11) -0.0030(10)
C16 0.0481(19) 0.061(2) 0.049(2) 0.0038(18) 0.0096(16) -0.0018(16)
C17 0.065(2) 0.077(3) 0.067(3) 0.004(2) 0.008(2) -0.013(2)

loop_
_atom_type_symbol
_atom_type_description
_atom_type_scat_dispersion_real
_atom_type_scat_dispersion_imag
_atom_type_scat_source
C C 0.0033 0.0016 'International Tables Vol C Tables 4.2.6.8 and 6.1.1.4'
H H 0 0 'International Tables Vol C Tables 4.2.6.8 and 6.1.1.4'
N N 0.0061 0.0033 'International Tables Vol C Tables 4.2.6.8 and 6.1.1.4'
S S 0.1246 0.1234 'International Tables Vol C Tables 4.2.6.8 and 6.1.1.4'
Ni Ni 0.3393 1.1124 'International Tables Vol C Tables 4.2.6.8 and 6.1.1.4'
Br Br -0.2901 2.4595 'International Tables Vol C Tables 4.2.6.8 and 6.1.1.4'

loop_
_geom_angle_atom_site_label_1
_geom_angle_atom_site_label_2
_geom_angle_atom_site_label_3
_geom_angle
S4 Ni1 S1 178.84(3)
S4 Ni1 S2 85.79(3)
S1 Ni1 S2 93.10(3)
S4 Ni1 S3 93.10(3)
S1 Ni1 S3 88.01(3)
S2 Ni1 S3 178.70(3)
S14 Ni2 S12 86.10(3)
S14 Ni2 S13 93.07(3)
S12 Ni2 S13 178.42(3)
S14 Ni2 S11 178.43(3)
S12 Ni2 S11 93.17(3)
S13 Ni2 S11 87.68(3)
C2 S2 Ni1 102.45(9)
C4 S4 Ni1 102.55(10)
C10 S14 Ni2 102.54(9)
C9 S13 Ni2 102.39(9)
C8 S12 Ni2 102.39(10)
C5 S5 C1 97.40(13)
C6 S8 C4 97.34(14)
C12 S17 C9 97.55(13)
C3 S3 Ni1 102.13(10)
C12 S18 C10 97.27(12)
C7 S11 Ni2 102.22(9)
C11 S15 C7 97.28(13)
C13 S21 C15 90.41(15)
C11 S16 C8 97.48(13)
C1 S1 Ni1 102.40(9)
C6 S7 C3 97.54(13)
C5 S6 C2 97.12(13)
C13 N1 C14 111.8(3)
C13 N1 C16 122.9(3)
C14 N1 C16 125.3(3)
S9 C5 S5 123.29(17)
S9 C5 S6 122.87(16)
S5 C5 S6 113.82(15)
N1 C13 S21 113.9(2)
N1 C13 H13 123.1
S21 C13 H13 123.1
C10 C9 S13 120.9(2)
C10 C9 S17 115.6(2)
S13 C9 S17 123.45(15)
C15 C14 N1 112.8(3)
C15 C14 Br1 126.1(2)
N1 C14 Br1 121.1(2)
C2 C1 S1 121.1(2)
C2 C1 S5 115.5(2)
S1 C1 S5 123.43(15)
S20 C12 S17 122.95(17)
S20 C12 S18 123.34(17)
S17 C12 S18 113.69(15)
S19 C11 S16 122.00(18)
S19 C11 S15 124.21(17)
S16 C11 S15 113.79(15)
C8 C7 S11 120.9(2)
C8 C7 S15 115.7(2)
S11 C7 S15 123.31(16)
S10 C6 S8 123.04(18)
S10 C6 S7 123.33(18)
S8 C6 S7 113.63(16)
C7 C8 S12 121.3(2)
C7 C8 S16 115.7(2)
S12 C8 S16 123.02(16)
C1 C2 S2 121.0(2)
C1 C2 S6 116.2(2)
S2 C2 S6 122.87(16)
C3 C4 S4 121.2(2)
C3 C4 S8 116.1(2)
S4 C4 S8 122.73(16)
C4 C3 S3 121.0(2)
C4 C3 S7 115.4(2)
S3 C3 S7 123.57(16)
C14 C15 S21 111.0(2)
C14 C15 H15 124.5
S21 C15 H15 124.5
C9 C10 S14 121.1(2)
C9 C10 S18 115.8(2)
S14 C10 S18 123.09(15)
C17 C16 N1 109.0(3)
C17 C16 H16A 109.9
N1 C16 H16A 109.9
C17 C16 H16B 109.9
N1 C16 H16B 109.9
H16A C16 H16B 108.3
C16 C17 H17A 109.5
C16 C17 H17B 109.5
H17A C17 H17B 109.5
C16 C17 H17C 109.5
H17A C17 H17C 109.5
H17B C17 H17C 109.5

loop_
_geom_bond_atom_site_label_1
_geom_bond_atom_site_label_2
_geom_bond_distance
Br1 C14 1.872(3)
Ni1 S4 2.1550(8)
Ni1 S1 2.1592(8)
Ni1 S2 2.1594(7)
Ni1 S3 2.1643(8)
Ni2 S14 2.1533(7)
Ni2 S12 2.1554(8)
Ni2 S13 2.1598(8)
Ni2 S11 2.1609(8)
S2 C2 1.700(3)
S4 C4 1.695(3)
S14 C10 1.697(3)
S13 C9 1.698(3)
S12 C8 1.697(3)
S5 C5 1.726(3)
S5 C1 1.739(3)
S8 C6 1.725(3)
S8 C4 1.740(3)
S17 C12 1.725(3)
S17 C9 1.738(3)
S3 C3 1.703(3)
S18 C12 1.729(3)
S18 C10 1.739(3)
S11 C7 1.703(3)
S15 C11 1.726(3)
S15 C7 1.741(3)
S21 C13 1.643(3)
S21 C15 1.715(3)
S16 C11 1.723(3)
S16 C8 1.737(3)
S20 C12 1.649(3)
S1 C1 1.700(3)
S7 C6 1.730(3)
S7 C3 1.740(3)
S9 C5 1.647(3)
S19 C11 1.653(3)
S6 C5 1.731(3)
S6 C2 1.734(3)
S10 C6 1.646(3)
N1 C13 1.328(4)
N1 C14 1.375(3)
N1 C16 1.496(4)
C13 H13 0.93
C9 C10 1.382(3)
C14 C15 1.325(4)
C1 C2 1.384(4)
C7 C8 1.379(4)
C4 C3 1.380(4)
C15 H15 0.93
C16 C17 1.480(5)
C16 H16A 0.97
C16 H16B 0.97
C17 H17A 0.96
C17 H17B 0.96
C17 H17C 0.96
